data_7025727
loop_
_publ_author_name
'Bruce, Michael I.'
'Humphrey, Paul A.'
'Zaitseva, Natasha N.'
'Nicholson, Brian K.'
'Skelton, Brian W.'
'White, Allan H.'

_publ_section_title
;
 Conversion of C[triple bond]C to CO in alkynyl-metal complexes: oxidation
 of carbon chains capped by carbon-tricobalt clusters.
;
_journal_issue 37
_journal_name_full 'Dalton transactions (Cambridge, England : 2003)'
_journal_page_first 8801
_journal_page_last 8811
_journal_paper_doi 10.1039/c002997c
_journal_volume 39
_journal_year 2010
_chemical_formula_moiety 'C40 H27 Co3 O8 P2'
_chemical_formula_sum 'C40 H27 Co3 O8 P2'
_chemical_formula_weight 874.35
_chemical_name_systematic
;
?
;
_space_group_IT_number 14
_symmetry_cell_setting monoclinic
_symmetry_space_group_name_Hall '-P 2yn'
_symmetry_space_group_name_H-M 'P 1 21/n 1'
_atom_sites_solution_hydrogens geom
_atom_sites_solution_primary direct
_atom_sites_solution_secondary difmap
_audit_creation_date 2008-05-28T16:52:10-00:00
_audit_creation_method 'WinGX routine CIF_UPDATE'
_cell_angle_alpha 90
_cell_angle_beta 92.498(2)
_cell_angle_gamma 90
_cell_formula_units_Z 4
_cell_length_a 11.8843(2)
_cell_length_b 22.8400(5)
_cell_length_c 13.6699(3)
_cell_measurement_reflns_used 20157
_cell_measurement_temperature 100(2)
_cell_measurement_theta_max 37.1555
_cell_measurement_theta_min 2.8476
_cell_volume 3707.00(13)
_computing_cell_refinement
;
CrysAlis RED, Oxford Diffraction Ltd.,
Version 1.171.32.15 (release 10-01-2008 CrysAlis171 .NET)
(compiled Jan 10 2008,16:37:18)
;
_computing_data_collection
;
CrysAlis CCD, Oxford Diffraction Ltd.,
Version 1.171.32.15 (release 10-01-2008 CrysAlis171 .NET)
(compiled Jan 10 2008,16:37:18)
;
_computing_data_reduction
;
CrysAlis RED, Oxford Diffraction Ltd.,
Version 1.171.32.15 (release 10-01-2008 CrysAlis171 .NET)
(compiled Jan 10 2008,16:37:18)
;
_computing_structure_refinement 'SHELXL-97 (Sheldrick, 1997)'
_diffrn_ambient_temperature 100(2)
_diffrn_detector_area_resol_mean 16.0009
_diffrn_measured_fraction_theta_full 0.998
_diffrn_measured_fraction_theta_max 0.964
_diffrn_measurement_device_type
;
Oxford Diffraction Xcalibur diffractometer
;
_diffrn_measurement_method '\w scans'
_diffrn_orient_matrix_UB_11 0.0370773247
_diffrn_orient_matrix_UB_12 -0.0163294739
_diffrn_orient_matrix_UB_13 0.0313823539
_diffrn_orient_matrix_UB_21 0.0128732413
_diffrn_orient_matrix_UB_22 0.0256890152
_diffrn_orient_matrix_UB_23 0.0273146702
_diffrn_orient_matrix_UB_31 -0.0448285009
_diffrn_orient_matrix_UB_32 -0.0061084009
_diffrn_orient_matrix_UB_33 0.030828207
_diffrn_radiation_monochromator graphite
_diffrn_radiation_type MoK\a
_diffrn_radiation_wavelength 0.71073
_diffrn_reflns_av_R_equivalents 0.0437
_diffrn_reflns_av_unetI/netI 0.0717
_diffrn_reflns_limit_h_max 19
_diffrn_reflns_limit_h_min -20
_diffrn_reflns_limit_k_max 38
_diffrn_reflns_limit_k_min -38
_diffrn_reflns_limit_l_max 22
_diffrn_reflns_limit_l_min -23
_diffrn_reflns_number 72467
_diffrn_reflns_theta_full 36.25
_diffrn_reflns_theta_max 37.23
_diffrn_reflns_theta_min 2.85
_exptl_absorpt_coefficient_mu 1.466
_exptl_absorpt_correction_T_max 1
_exptl_absorpt_correction_T_min 0.8341
_exptl_absorpt_correction_type multi-scan
_exptl_absorpt_process_details
;
CrysAlis RED, Oxford Diffraction Ltd.,
Version 1.171.32.15 (release 10-01-2008 CrysAlis171 .NET)
(compiled Jan 10 2008,16:37:18)
Empirical absorption correction using spherical harmonics,
implemented in SCALE3 ABSPACK scaling algorithm.
;
_exptl_crystal_colour black
_exptl_crystal_density_diffrn 1.567
_exptl_crystal_density_method 'not measured'
_exptl_crystal_description rod
_exptl_crystal_F_000 1768
_exptl_crystal_size_max 0.68
_exptl_crystal_size_mid 0.28
_exptl_crystal_size_min 0.24
_refine_diff_density_max 1.221
_refine_diff_density_min -0.394
_refine_diff_density_rms 0.102
_refine_ls_extinction_method none
_refine_ls_goodness_of_fit_ref 0.874
_refine_ls_hydrogen_treatment constr
_refine_ls_matrix_type full
_refine_ls_number_parameters 478
_refine_ls_number_reflns 18460
_refine_ls_number_restraints 0
_refine_ls_restrained_S_all 0.874
_refine_ls_R_factor_all 0.0694
_refine_ls_R_factor_gt 0.0384
_refine_ls_shift/su_max 0.003
_refine_ls_shift/su_mean 0
_refine_ls_structure_factor_coef Fsqd
_refine_ls_weighting_details 'calc w=1/[\s^2^(Fo^2^)+(0.0439P)^2^+0.0000P] where P=(Fo^2^+2Fc^2^)/3'
_refine_ls_weighting_scheme calc
_refine_ls_wR_factor_gt 0.081
_refine_ls_wR_factor_ref 0.0853
_reflns_number_gt 11625
_reflns_number_total 18460
_reflns_threshold_expression I>2sigma(I)
_cod_data_source_file c002997c.txt
_cod_data_source_block br1422
_cod_database_code 7025727

loop_
_symmetry_equiv_pos_as_xyz
'x, y, z'
'-x+1/2, y+1/2, -z+1/2'
'-x, -y, -z'
'x-1/2, -y-1/2, z-1/2'

loop_
_atom_site_label
_atom_site_type_symbol
_atom_site_fract_x
_atom_site_fract_y
_atom_site_fract_z
_atom_site_U_iso_or_equiv
_atom_site_adp_type
_atom_site_occupancy
_atom_site_symmetry_multiplicity
_atom_site_calc_flag
_atom_site_refinement_flags
Co1 Co 0.680433(15) 0.586575(8) 0.350607(13) 0.01184(4) Uani 1 1 d .
Co2 Co 0.556447(15) 0.667402(8) 0.293729(13) 0.01218(4) Uani 1 1 d .
Co3 Co 0.555123(16) 0.633726(9) 0.466926(13) 0.01336(4) Uani 1 1 d .
C11 C 0.60212(12) 0.52026(6) 0.32358(10) 0.0162(3) Uani 1 1 d .
O11 O 0.54967(9) 0.47900(5) 0.30961(9) 0.0231(2) Uani 1 1 d .
C12 C 0.78833(13) 0.56330(6) 0.43637(11) 0.0169(3) Uani 1 1 d .
O12 O 0.85883(10) 0.54918(5) 0.49010(8) 0.0253(2) Uani 1 1 d .
C21 C 0.45867(12) 0.61466(7) 0.24340(11) 0.0182(3) Uani 1 1 d .
O21 O 0.39619(10) 0.57960(5) 0.21635(9) 0.0266(3) Uani 1 1 d .
C22 C 0.47184(12) 0.73160(7) 0.30018(11) 0.0187(3) Uani 1 1 d .
O22 O 0.41596(10) 0.77222(5) 0.30316(9) 0.0297(3) Uani 1 1 d .
C31 C 0.44749(13) 0.57722(7) 0.46284(10) 0.0185(3) Uani 1 1 d .
O31 O 0.38316(10) 0.54033(5) 0.46231(9) 0.0268(3) Uani 1 1 d .
C32 C 0.63438(13) 0.61416(7) 0.57675(11) 0.0193(3) Uani 1 1 d .
O32 O 0.68635(10) 0.60284(6) 0.64577(8) 0.0301(3) Uani 1 1 d .
C33 C 0.48369(13) 0.69739(7) 0.51023(11) 0.0200(3) Uani 1 1 d .
O33 O 0.44001(11) 0.73810(5) 0.53835(9) 0.0305(3) Uani 1 1 d .
P1 P 0.79646(3) 0.594374(16) 0.23134(3) 0.01214(7) Uani 1 1 d .
C111 C 0.94040(11) 0.57309(7) 0.26527(10) 0.0149(3) Uani 1 1 d .
C112 C 1.01948(12) 0.61171(7) 0.30775(11) 0.0188(3) Uani 1 1 d .
H112 H 1.0008 0.6518 0.316 0.023 Uiso 1 1 calc R
C113 C 1.12550(13) 0.59133(8) 0.33787(11) 0.0233(3) Uani 1 1 d .
H113 H 1.1796 0.6177 0.3659 0.028 Uiso 1 1 calc R
C114 C 1.15298(13) 0.53270(8) 0.32726(11) 0.0239(3) Uani 1 1 d .
H114 H 1.2261 0.5192 0.3471 0.029 Uiso 1 1 calc R
C115 C 1.07431(13) 0.49404(8) 0.28788(11) 0.0233(3) Uani 1 1 d .
H115 H 1.0926 0.4537 0.2822 0.028 Uiso 1 1 calc R
C116 C 0.96865(12) 0.51384(7) 0.25656(11) 0.0186(3) Uani 1 1 d .
H116 H 0.915 0.487 0.229 0.022 Uiso 1 1 calc R
C121 C 0.77535(12) 0.55651(6) 0.11465(10) 0.0145(2) Uani 1 1 d .
C122 C 0.86212(12) 0.55904(7) 0.04916(11) 0.0197(3) Uani 1 1 d .
H122 H 0.9309 0.5779 0.0681 0.024 Uiso 1 1 calc R
C123 C 0.84881(14) 0.53427(8) -0.04349(11) 0.0236(3) Uani 1 1 d .
H123 H 0.9084 0.5361 -0.0875 0.028 Uiso 1 1 calc R
C124 C 0.74885(14) 0.50701(7) -0.07132(11) 0.0234(3) Uani 1 1 d .
H124 H 0.7392 0.4906 -0.135 0.028 Uiso 1 1 calc R
C125 C 0.66251(13) 0.50349(8) -0.00667(12) 0.0233(3) Uani 1 1 d .
H125 H 0.5942 0.4842 -0.0257 0.028 Uiso 1 1 calc R
C126 C 0.67583(12) 0.52821(7) 0.08618(11) 0.0183(3) Uani 1 1 d .
H126 H 0.6165 0.5257 0.1303 0.022 Uiso 1 1 calc R
C0 C 0.80360(11) 0.67081(6) 0.19210(10) 0.0133(2) Uani 1 1 d .
H0A H 0.8451 0.6739 0.1311 0.016 Uiso 1 1 calc R
H0B H 0.8432 0.6947 0.2433 0.016 Uiso 1 1 calc R
P2 P 0.65825(3) 0.696754(16) 0.17127(3) 0.01271(7) Uani 1 1 d .
C211 C 0.67323(12) 0.77582(6) 0.15584(10) 0.0151(3) Uani 1 1 d .
C212 C 0.76135(13) 0.80728(7) 0.19995(11) 0.0197(3) Uani 1 1 d .
H212 H 0.8175 0.7875 0.239 0.024 Uiso 1 1 calc R
C213 C 0.76816(14) 0.86753(7) 0.18750(13) 0.0250(3) Uani 1 1 d .
H213 H 0.8292 0.8887 0.2175 0.03 Uiso 1 1 calc R
C214 C 0.68647(15) 0.89676(7) 0.13171(13) 0.0265(3) Uani 1 1 d .
H214 H 0.6918 0.9379 0.1227 0.032 Uiso 1 1 calc R
C215 C 0.59687(15) 0.86605(7) 0.08891(12) 0.0268(3) Uani 1 1 d .
H215 H 0.5398 0.8862 0.0516 0.032 Uiso 1 1 calc R
C216 C 0.59023(14) 0.80586(7) 0.10046(12) 0.0219(3) Uani 1 1 d .
H216 H 0.5289 0.7849 0.0705 0.026 Uiso 1 1 calc R
C221 C 0.61640(12) 0.67480(6) 0.04604(10) 0.0156(3) Uani 1 1 d .
C222 C 0.69352(13) 0.67690(8) -0.02841(11) 0.0220(3) Uani 1 1 d .
H222 H 0.7692 0.6884 -0.0136 0.026 Uiso 1 1 calc R
C223 C 0.65980(14) 0.66232(9) -0.12336(12) 0.0280(4) Uani 1 1 d .
H223 H 0.7126 0.6631 -0.1735 0.034 Uiso 1 1 calc R
C224 C 0.54869(14) 0.64660(8) -0.14542(12) 0.0275(4) Uani 1 1 d .
H224 H 0.5257 0.6367 -0.2108 0.033 Uiso 1 1 calc R
C225 C 0.47154(13) 0.64522(8) -0.07312(11) 0.0244(3) Uani 1 1 d .
H225 H 0.3956 0.6346 -0.0886 0.029 Uiso 1 1 calc R
C226 C 0.50540(12) 0.65950(7) 0.02257(10) 0.0188(3) Uani 1 1 d .
H226 H 0.4521 0.6588 0.0724 0.023 Uiso 1 1 calc R
C1 C 0.67388(11) 0.66599(6) 0.39073(10) 0.0126(2) Uani 1 1 d .
C2 C 0.75980(12) 0.70457(6) 0.43585(10) 0.0159(3) Uani 1 1 d .
O2 O 0.86071(9) 0.69249(5) 0.43757(9) 0.0292(3) Uani 1 1 d .
C201 C 0.72242(12) 0.75875(6) 0.48776(10) 0.0160(3) Uani 1 1 d .
C202 C 0.74622(13) 0.76303(7) 0.58799(11) 0.0203(3) Uani 1 1 d .
H202 H 0.7853 0.7322 0.6216 0.024 Uiso 1 1 calc R
C203 C 0.71302(14) 0.81220(7) 0.63921(12) 0.0243(3) Uani 1 1 d .
H203 H 0.7273 0.8144 0.708 0.029 Uiso 1 1 calc R
C204 C 0.65930(14) 0.85796(7) 0.59037(12) 0.0245(3) Uani 1 1 d .
H204 H 0.6376 0.8917 0.6255 0.029 Uiso 1 1 calc R
C205 C 0.63712(14) 0.85457(7) 0.49013(12) 0.0240(3) Uani 1 1 d .
H205 H 0.6017 0.8863 0.4561 0.029 Uiso 1 1 calc R
C206 C 0.66695(13) 0.80448(7) 0.43955(11) 0.0192(3) Uani 1 1 d .
H206 H 0.6491 0.8016 0.3713 0.023 Uiso 1 1 calc R

loop_
_atom_site_aniso_label
_atom_site_aniso_U_11
_atom_site_aniso_U_22
_atom_site_aniso_U_33
_atom_site_aniso_U_23
_atom_site_aniso_U_13
_atom_site_aniso_U_12
Co1 0.01199(8) 0.01178(9) 0.01185(8) -0.00044(7) 0.00162(6) -0.00016(7)
Co2 0.01129(8) 0.01317(9) 0.01207(8) -0.00024(7) 0.00032(6) -0.00015(7)
Co3 0.01325(8) 0.01483(9) 0.01217(8) -0.00053(7) 0.00253(6) -0.00017(7)
C11 0.0160(6) 0.0169(7) 0.0160(6) 0.0002(5) 0.0028(5) 0.0022(5)
O11 0.0223(5) 0.0172(5) 0.0300(6) -0.0016(4) 0.0018(4) -0.0033(4)
C12 0.0197(7) 0.0144(7) 0.0168(6) -0.0004(5) 0.0048(5) 0.0001(5)
O12 0.0236(6) 0.0322(7) 0.0199(5) 0.0046(5) -0.0014(4) 0.0026(5)
C21 0.0169(7) 0.0198(7) 0.0177(7) 0.0027(5) 0.0001(5) 0.0013(5)
O21 0.0252(6) 0.0230(6) 0.0309(6) 0.0023(5) -0.0068(5) -0.0070(5)
C22 0.0171(7) 0.0212(7) 0.0178(7) 0.0004(5) 0.0005(5) -0.0004(5)
O22 0.0285(6) 0.0273(7) 0.0332(7) -0.0015(5) -0.0007(5) 0.0124(5)
C31 0.0182(7) 0.0238(8) 0.0136(6) 0.0003(5) 0.0016(5) 0.0003(6)
O31 0.0251(6) 0.0294(6) 0.0258(6) 0.0027(5) -0.0010(5) -0.0103(5)
C32 0.0192(7) 0.0216(7) 0.0174(7) -0.0031(6) 0.0058(5) -0.0001(6)
O32 0.0291(6) 0.0441(8) 0.0167(5) 0.0000(5) -0.0021(5) 0.0063(5)
C33 0.0205(7) 0.0207(7) 0.0194(7) 0.0002(6) 0.0059(5) -0.0010(6)
O33 0.0328(7) 0.0254(6) 0.0344(7) -0.0031(5) 0.0143(5) 0.0074(5)
P1 0.01093(15) 0.01341(16) 0.01214(15) -0.00074(12) 0.00122(11) -0.00051(12)
C111 0.0119(6) 0.0198(7) 0.0132(6) 0.0017(5) 0.0024(5) 0.0010(5)
C112 0.0152(6) 0.0236(8) 0.0175(7) 0.0001(6) 0.0007(5) -0.0019(5)
C113 0.0166(7) 0.0344(9) 0.0188(7) 0.0033(6) -0.0021(5) -0.0043(6)
C114 0.0142(7) 0.0377(10) 0.0199(7) 0.0077(7) 0.0015(5) 0.0052(6)
C115 0.0225(8) 0.0269(8) 0.0206(7) 0.0036(6) 0.0019(6) 0.0096(6)
C116 0.0173(7) 0.0219(7) 0.0168(6) 0.0006(5) 0.0017(5) 0.0019(6)
C121 0.0150(6) 0.0134(6) 0.0152(6) -0.0030(5) -0.0003(5) 0.0010(5)
C122 0.0153(6) 0.0262(8) 0.0176(7) -0.0047(6) 0.0026(5) -0.0036(6)
C123 0.0206(7) 0.0316(9) 0.0189(7) -0.0070(6) 0.0058(6) -0.0005(6)
C124 0.0256(8) 0.0270(8) 0.0177(7) -0.0094(6) 0.0017(6) -0.0004(6)
C125 0.0190(7) 0.0281(8) 0.0227(7) -0.0091(6) -0.0004(6) -0.0057(6)
C126 0.0154(6) 0.0222(7) 0.0173(6) -0.0032(5) 0.0011(5) -0.0019(5)
C0 0.0124(6) 0.0140(6) 0.0135(6) 0.0002(5) 0.0001(4) -0.0022(5)
P2 0.01261(15) 0.01367(17) 0.01179(15) 0.00027(12) -0.00015(12) -0.00065(12)
C211 0.0171(6) 0.0151(6) 0.0132(6) 0.0019(5) 0.0022(5) 0.0000(5)
C212 0.0202(7) 0.0161(7) 0.0227(7) 0.0011(6) -0.0018(5) -0.0014(5)
C213 0.0263(8) 0.0170(7) 0.0315(8) 0.0002(6) 0.0002(6) -0.0059(6)
C214 0.0346(9) 0.0142(7) 0.0312(9) 0.0034(6) 0.0074(7) 0.0011(6)
C215 0.0314(9) 0.0222(8) 0.0265(8) 0.0070(7) -0.0009(6) 0.0069(7)
C216 0.0228(7) 0.0202(8) 0.0224(7) 0.0034(6) -0.0030(6) 0.0017(6)
C221 0.0150(6) 0.0172(7) 0.0145(6) -0.0002(5) -0.0005(5) 0.0004(5)
C222 0.0157(7) 0.0353(9) 0.0149(6) -0.0006(6) 0.0000(5) -0.0049(6)
C223 0.0211(8) 0.0476(11) 0.0155(7) -0.0054(7) 0.0035(6) -0.0044(7)
C224 0.0233(8) 0.0443(11) 0.0147(7) -0.0061(7) -0.0020(6) -0.0031(7)
C225 0.0158(7) 0.0380(10) 0.0191(7) -0.0038(7) -0.0027(5) -0.0016(6)
C226 0.0154(6) 0.0260(8) 0.0150(6) 0.0000(6) -0.0001(5) 0.0011(6)
C1 0.0113(5) 0.0128(6) 0.0137(6) -0.0010(5) 0.0016(4) 0.0014(5)
C2 0.0155(6) 0.0173(7) 0.0148(6) -0.0031(5) -0.0002(5) -0.0017(5)
O2 0.0142(5) 0.0316(7) 0.0415(7) -0.0172(6) -0.0033(5) 0.0014(5)
C201 0.0130(6) 0.0175(7) 0.0175(6) -0.0040(5) 0.0013(5) -0.0033(5)
C202 0.0190(7) 0.0197(7) 0.0222(7) -0.0046(6) -0.0011(5) -0.0017(6)
C203 0.0250(8) 0.0269(8) 0.0210(7) -0.0103(6) 0.0017(6) -0.0042(6)
C204 0.0239(8) 0.0219(8) 0.0283(8) -0.0101(6) 0.0061(6) -0.0026(6)
C205 0.0267(8) 0.0174(7) 0.0281(8) -0.0018(6) 0.0038(6) 0.0021(6)
C206 0.0198(7) 0.0192(7) 0.0186(7) -0.0016(5) 0.0021(5) -0.0012(6)

loop_
_atom_type_symbol
_atom_type_description
_atom_type_scat_dispersion_real
_atom_type_scat_dispersion_imag
_atom_type_scat_source
C C 0.0033 0.0016 'International Tables Vol C Tables 4.2.6.8 and 6.1.1.4'
H H 0 0 'International Tables Vol C Tables 4.2.6.8 and 6.1.1.4'
O O 0.0106 0.006 'International Tables Vol C Tables 4.2.6.8 and 6.1.1.4'
P P 0.1023 0.0942 'International Tables Vol C Tables 4.2.6.8 and 6.1.1.4'
Co Co 0.3494 0.9721 'International Tables Vol C Tables 4.2.6.8 and 6.1.1.4'

loop_
_geom_angle_atom_site_label_1
_geom_angle_atom_site_label_2
_geom_angle_atom_site_label_3
_geom_angle
C12 Co1 C11 103.53(7)
C12 Co1 C1 97.62(6)
C11 Co1 C1 146.39(6)
C12 Co1 P1 93.20(5)
C11 Co1 P1 104.57(5)
C1 Co1 P1 99.95(4)
C12 Co1 Co2 146.53(5)
C11 Co1 Co2 105.52(5)
C1 Co1 Co2 49.02(4)
P1 Co1 Co2 95.244(12)
C12 Co1 Co3 98.24(5)
C11 Co1 Co3 100.21(4)
C1 Co1 Co3 50.52(4)
P1 Co1 Co3 149.388(14)
Co2 Co1 Co3 60.555(8)
C22 Co2 C21 102.39(7)
C22 Co2 C1 112.43(6)
C21 Co2 C1 135.06(6)
C22 Co2 P2 96.69(5)
C21 Co2 P2 106.28(5)
C1 Co2 P2 97.19(4)
C22 Co2 Co1 158.55(5)
C21 Co2 Co1 89.22(5)
C1 Co2 Co1 49.53(4)
P2 Co2 Co1 97.266(12)
C22 Co2 Co3 100.38(5)
C21 Co2 Co3 97.27(5)
C1 Co2 Co3 50.23(4)
P2 Co2 Co3 147.095(13)
Co1 Co2 Co3 59.837(8)
C32 Co3 C33 99.46(7)
C32 Co3 C31 101.08(7)
C33 Co3 C31 104.06(7)
C32 Co3 C1 100.17(6)
C33 Co3 C1 103.60(6)
C31 Co3 C1 141.53(6)
C32 Co3 Co1 96.93(5)
C33 Co3 Co1 150.55(5)
C31 Co3 Co1 96.54(5)
C1 Co3 Co1 49.17(4)
C32 Co3 Co2 147.98(5)
C33 Co3 Co2 94.93(5)
C31 Co3 Co2 102.94(5)
C1 Co3 Co2 48.39(4)
Co1 Co3 Co2 59.608(7)
O11 C11 Co1 177.08(13)
O12 C12 Co1 178.51(14)
O21 C21 Co2 176.18(14)
O22 C22 Co2 178.62(15)
O31 C31 Co3 177.16(14)
O32 C32 Co3 178.32(15)
O33 C33 Co3 178.88(16)
C111 P1 C121 100.86(6)
C111 P1 C0 105.94(6)
C121 P1 C0 101.69(6)
C111 P1 Co1 113.86(5)
C121 P1 Co1 123.12(5)
C0 P1 Co1 109.57(5)
C112 C111 C116 119.08(13)
C112 C111 P1 123.06(11)
C116 C111 P1 117.57(11)
C113 C112 C111 119.79(15)
C113 C112 H112 120.1
C111 C112 H112 120.1
C114 C113 C112 120.48(15)
C114 C113 H113 119.8
C112 C113 H113 119.8
C115 C114 C113 120.02(14)
C115 C114 H114 120
C113 C114 H114 120
C114 C115 C116 120.14(16)
C114 C115 H115 119.9
C116 C115 H115 119.9
C115 C116 C111 120.45(15)
C115 C116 H116 119.8
C111 C116 H116 119.8
C126 C121 C122 118.92(13)
C126 C121 P1 123.32(11)

loop_
_geom_bond_atom_site_label_1
_geom_bond_atom_site_label_2
_geom_bond_distance
Co1 C12 1.7805(15)
Co1 C11 1.8074(15)
Co1 C1 1.8976(14)
Co1 P1 2.1880(4)
Co1 Co2 2.4665(3)
Co1 Co3 2.4723(3)
Co2 C22 1.7823(16)
Co2 C21 1.7903(16)
Co2 C1 1.8830(13)
Co2 P2 2.2118(4)
Co2 Co3 2.4901(3)
Co3 C32 1.7938(16)
Co3 C33 1.7970(16)
Co3 C31 1.8162(16)
Co3 C1 1.9360(13)
C11 O11 1.1414(18)
C12 O12 1.1366(18)
C21 O21 1.1425(18)
C22 O22 1.1427(18)
C31 O31 1.1374(18)
C32 O32 1.1347(18)
C33 O33 1.1400(18)
P1 C111 1.8189(14)
P1 C121 1.8222(14)
P1 C0 1.8294(14)
C111 C112 1.397(2)
C111 C116 1.401(2)
C112 C113 1.389(2)
C112 H112 0.95
C113 C114 1.387(2)
C113 H113 0.95
C114 C115 1.378(2)
C114 H114 0.95
C115 C116 1.385(2)
C115 H115 0.95
C116 H116 0.95
C121 C126 1.388(2)
C121 C122 1.396(2)
C122 C123 1.390(2)
C122 H122 0.95
C123 C124 1.380(2)
C123 H123 0.95
C124 C125 1.385(2)
C124 H124 0.95
C125 C126 1.392(2)
C125 H125 0.95
C126 H126 0.95
C0 P2 1.8366(14)
C0 H0A 0.99
C0 H0B 0.99
P2 C211 1.8278(15)
P2 C221 1.8316(14)
C211 C212 1.386(2)
C211 C216 1.397(2)
C212 C213 1.389(2)
C212 H212 0.95
C213 C214 1.380(2)
C213 H213 0.95
C214 C215 1.383(3)
C214 H214 0.95
C215 C216 1.386(2)
C215 H215 0.95
C216 H216 0.95
C221 C226 1.389(2)
C221 C222 1.400(2)
C222 C223 1.382(2)
C222 H222 0.95
C223 C224 1.389(2)
C223 H223 0.95
C224 C225 1.378(2)
C224 H224 0.95
C225 C226 1.390(2)
C225 H225 0.95
C226 H226 0.95
C1 C2 1.4644(19)
C2 O2 1.2298(18)
C2 C201 1.503(2)
C201 C206 1.386(2)
C201 C202 1.390(2)
C202 C203 1.390(2)
C202 H202 0.95
C203 C204 1.382(2)
C203 H203 0.95
C204 C205 1.386(2)
C204 H204 0.95
C205 C206 1.391(2)
C205 H205 0.95
C206 H206 0.95
